data_7025824
loop_
_publ_author_name
'M\"omming, Cornelia M'
'Kehr, Gerald'
'Wibbeling, Birgit'
'Fr\"ohlich, Roland'
'Erker, Gerhard'

_publ_section_title
;
 Addition reactions to the intramolecular mesityl2P-CH2-CH2-B(C6F5)2
 frustrated Lewis pair.
;
_journal_issue 32
_journal_name_full 'Dalton transactions (Cambridge, England : 2003)'
_journal_page_first 7556
_journal_page_last 7564
_journal_paper_doi 10.1039/c0dt00015a
_journal_volume 39
_journal_year 2010
_chemical_absolute_configuration ad
_chemical_formula_sum 'C39 H32 B F10 O P'
_chemical_formula_weight 748.43
_chemical_name_systematic
;
?
;
_space_group_IT_number 19
_symmetry_cell_setting orthorhombic
_symmetry_space_group_name_Hall 'P 2ac 2ab'
_symmetry_space_group_name_H-M 'P 21 21 21'
_atom_sites_solution_hydrogens geom
_atom_sites_solution_primary direct
_atom_sites_solution_secondary difmap
_audit_creation_method SHELXL-97
_cell_angle_alpha 90.00
_cell_angle_beta 90.00
_cell_angle_gamma 90.00
_cell_formula_units_Z 4
_cell_length_a 11.4602(3)
_cell_length_b 13.8298(4)
_cell_length_c 21.8599(7)
_cell_measurement_reflns_used 4360
_cell_measurement_temperature 223(2)
_cell_measurement_theta_max 68.25
_cell_measurement_theta_min 0.88
_cell_volume 3464.63(17)
_computing_cell_refinement 'Collect (Nonius B.V., 1998)'
_computing_data_collection 'Collect (Nonius B.V., 1998)'
_computing_data_reduction 'Denzo-SMN (Otwinowski & Minor, 1997)'
_computing_molecular_graphics 'XP (BrukerAXS, 200)'
_computing_publication_material 'SHELXL-97 (Sheldrick, 1997)'
_computing_structure_refinement 'SHELXL-97 (Sheldrick, 1997)'
_computing_structure_solution 'SHELXS-97 (Sheldrick, 1990)'
_diffrn_ambient_temperature 223(2)
_diffrn_measured_fraction_theta_full 0.972
_diffrn_measured_fraction_theta_max 0.972
_diffrn_measurement_device_type 'Nonius KappaCCD APEXII'
_diffrn_measurement_method '\w and \f scans'
_diffrn_radiation_monochromator graphite
_diffrn_radiation_source 'fine-focus sealed tube'
_diffrn_radiation_type CuK\a
_diffrn_radiation_wavelength 1.54178
_diffrn_reflns_av_R_equivalents 0.035
_diffrn_reflns_av_sigmaI/netI 0.0290
_diffrn_reflns_limit_h_max 13
_diffrn_reflns_limit_h_min -13
_diffrn_reflns_limit_k_max 16
_diffrn_reflns_limit_k_min -16
_diffrn_reflns_limit_l_max 25
_diffrn_reflns_limit_l_min -25
_diffrn_reflns_number 13725
_diffrn_reflns_theta_full 67.50
_diffrn_reflns_theta_max 67.50
_diffrn_reflns_theta_min 3.78
_exptl_absorpt_coefficient_mu 1.470
_exptl_absorpt_correction_T_max 0.8096
_exptl_absorpt_correction_T_min 0.6668
_exptl_absorpt_correction_type multi-scan
_exptl_absorpt_process_details 'Denzo (Otwinowski, Borek, Majewski & Minor, 2003)'
_exptl_crystal_colour colourless
_exptl_crystal_density_diffrn 1.435
_exptl_crystal_density_method 'not measured'
_exptl_crystal_description block
_exptl_crystal_F_000 1536
_exptl_crystal_size_max 0.30
_exptl_crystal_size_mid 0.15
_exptl_crystal_size_min 0.15
_refine_diff_density_max 0.326
_refine_diff_density_min -0.237
_refine_diff_density_rms 0.041
_refine_ls_abs_structure_details 'Flack H D (1983), Acta Cryst. A39, 876-881'
_refine_ls_abs_structure_Flack 0.00(2)
_refine_ls_extinction_method none
_refine_ls_goodness_of_fit_ref 1.036
_refine_ls_hydrogen_treatment constr
_refine_ls_matrix_type full
_refine_ls_number_parameters 475
_refine_ls_number_reflns 5824
_refine_ls_number_restraints 0
_refine_ls_restrained_S_all 1.036
_refine_ls_R_factor_all 0.0414
_refine_ls_R_factor_gt 0.0389
_refine_ls_shift/su_max 0.000
_refine_ls_shift/su_mean 0.000
_refine_ls_structure_factor_coef Fsqd
_refine_ls_weighting_details 'calc w=1/[\s^2^(Fo^2^)+(0.0546P)^2^+1.3397P] where P=(Fo^2^+2Fc^2^)/3'
_refine_ls_weighting_scheme calc
_refine_ls_wR_factor_gt 0.0988
_refine_ls_wR_factor_ref 0.1010
_reflns_number_gt 5536
_reflns_number_total 5824
_reflns_threshold_expression >2sigma(I)
_cod_data_source_file c0dt00015a.txt
_cod_data_source_block erk4849
_cod_original_sg_symbol_H-M P212121
_cod_database_code 7025824

loop_
_symmetry_equiv_pos_as_xyz
'x, y, z'
'-x+1/2, -y, z+1/2'
'-x, y+1/2, -z+1/2'
'x+1/2, -y+1/2, -z'

loop_
_atom_site_label
_atom_site_type_symbol
_atom_site_fract_x
_atom_site_fract_y
_atom_site_fract_z
_atom_site_U_iso_or_equiv
_atom_site_adp_type
_atom_site_occupancy
_atom_site_symmetry_multiplicity
_atom_site_calc_flag
_atom_site_refinement_flags
P1 P 0.69057(5) 0.29799(4) 0.86889(3) 0.03058(14) Uani 1 1 d .
B1 B 0.8901(2) 0.4659(2) 0.88167(12) 0.0320(6) Uani 1 1 d .
O1 O 0.84267(14) 0.43111(12) 0.82176(7) 0.0324(4) Uani 1 1 d .
C1 C 0.7520(2) 0.34370(19) 0.94069(11) 0.0357(6) Uani 1 1 d .
H1A H 0.7041 0.3973 0.9558 0.043 Uiso 1 1 calc R
H1B H 0.7509 0.2923 0.9715 0.043 Uiso 1 1 calc R
C2 C 0.8785(2) 0.37880(18) 0.93113(11) 0.0349(5) Uani 1 1 d .
H2A H 0.9263 0.3241 0.9174 0.042 Uiso 1 1 calc R
H2B H 0.9098 0.4009 0.9704 0.042 Uiso 1 1 calc R
C3 C 0.7258(2) 0.40882(18) 0.81937(11) 0.0315(5) Uani 1 1 d .
H3 H 0.6871 0.4633 0.8406 0.038 Uiso 1 1 calc R
C4 C 0.6788(2) 0.41299(17) 0.75504(11) 0.0322(5) Uani 1 1 d .
C5 C 0.7548(2) 0.4141(2) 0.70546(12) 0.0408(6) Uani 1 1 d .
H5 H 0.8357 0.4101 0.7121 0.049 Uiso 1 1 calc R
C6 C 0.7126(3) 0.4210(2) 0.64672(12) 0.0491(7) Uani 1 1 d .
H6 H 0.7648 0.4208 0.6136 0.059 Uiso 1 1 calc R
C7 C 0.5935(3) 0.4284(2) 0.63582(13) 0.0483(7) Uani 1 1 d .
H7 H 0.5648 0.4318 0.5956 0.058 Uiso 1 1 calc R
C8 C 0.5176(2) 0.4308(2) 0.68513(12) 0.0416(6) Uani 1 1 d .
H8 H 0.4370 0.4371 0.6783 0.050 Uiso 1 1 calc R
C9 C 0.5593(2) 0.42409(18) 0.74411(12) 0.0361(5) Uani 1 1 d .
H9 H 0.5070 0.4270 0.7772 0.043 Uiso 1 1 calc R
C11 C 0.5325(2) 0.28145(18) 0.86699(11) 0.0343(5) Uani 1 1 d .
C12 C 0.4899(2) 0.21958(18) 0.82128(12) 0.0374(6) Uani 1 1 d .
C13 C 0.3720(2) 0.1940(2) 0.82206(14) 0.0451(6) Uani 1 1 d .
H13 H 0.3439 0.1511 0.7921 0.054 Uiso 1 1 calc R
C14 C 0.2957(2) 0.2293(2) 0.86505(14) 0.0475(7) Uani 1 1 d .
C15 C 0.3382(2) 0.2956(2) 0.90686(13) 0.0470(7) Uani 1 1 d .
H15 H 0.2857 0.3235 0.9348 0.056 Uiso 1 1 calc R
C16 C 0.4549(2) 0.3232(2) 0.90953(12) 0.0400(6) Uani 1 1 d .
C17 C 0.5619(2) 0.1792(2) 0.76931(13) 0.0446(7) Uani 1 1 d .
H17A H 0.5970 0.1186 0.7819 0.067 Uiso 1 1 calc R
H17B H 0.6227 0.2250 0.7586 0.067 Uiso 1 1 calc R
H17C H 0.5121 0.1682 0.7341 0.067 Uiso 1 1 calc R
C18 C 0.1694(3) 0.1985(3) 0.8652(2) 0.0745(10) Uani 1 1 d .
H18A H 0.1368 0.2070 0.8246 0.112 Uiso 1 1 calc R
H18B H 0.1262 0.2377 0.8942 0.112 Uiso 1 1 calc R
H18C H 0.1640 0.1310 0.8769 0.112 Uiso 1 1 calc R
C19 C 0.4861(3) 0.3966(3) 0.95814(15) 0.0592(9) Uani 1 1 d .
H19A H 0.4153 0.4223 0.9762 0.089 Uiso 1 1 calc R
H19B H 0.5305 0.4488 0.9398 0.089 Uiso 1 1 calc R
H19C H 0.5327 0.3657 0.9896 0.089 Uiso 1 1 calc R
C21 C 0.7591(2) 0.17870(17) 0.86323(12) 0.0332(5) Uani 1 1 d .
C22 C 0.8494(2) 0.15572(18) 0.82209(12) 0.0354(5) Uani 1 1 d .
C23 C 0.9062(2) 0.06791(19) 0.82825(13) 0.0412(6) Uani 1 1 d .
H23 H 0.9676 0.0535 0.8013 0.049 Uiso 1 1 calc R
C24 C 0.8765(2) 0.00043(18) 0.87234(14) 0.0440(6) Uani 1 1 d .
C25 C 0.7831(2) 0.0223(2) 0.91053(13) 0.0429(6) Uani 1 1 d .
H25 H 0.7595 -0.0238 0.9396 0.051 Uiso 1 1 calc R
C26 C 0.7234(2) 0.10976(18) 0.90742(12) 0.0363(6) Uani 1 1 d .
C27 C 0.8838(2) 0.22050(19) 0.77005(13) 0.0437(6) Uani 1 1 d .
H27A H 0.9549 0.1964 0.7515 0.066 Uiso 1 1 calc R
H27B H 0.8967 0.2855 0.7853 0.066 Uiso 1 1 calc R
H27C H 0.8219 0.2215 0.7398 0.066 Uiso 1 1 calc R
C28 C 0.9422(3) -0.0931(3) 0.87850(18) 0.0662(9) Uani 1 1 d .
H28A H 0.9393 -0.1280 0.8400 0.099 Uiso 1 1 calc R
H28B H 0.9068 -0.1321 0.9104 0.099 Uiso 1 1 calc R
H28C H 1.0228 -0.0797 0.8891 0.099 Uiso 1 1 calc R
C29 C 0.6211(3) 0.1201(2) 0.95073(13) 0.0445(6) Uani 1 1 d .
H29A H 0.5490 0.1087 0.9287 0.067 Uiso 1 1 calc R
H29B H 0.6204 0.1850 0.9677 0.067 Uiso 1 1 calc R
H29C H 0.6285 0.0734 0.9836 0.067 Uiso 1 1 calc R
C31 C 1.0299(2) 0.49311(17) 0.87218(12) 0.0337(5) Uani 1 1 d .
C32 C 1.0887(2) 0.54893(19) 0.91521(12) 0.0379(6) Uani 1 1 d .
F32 F 1.03068(14) 0.58135(13) 0.96521(7) 0.0522(4) Uani 1 1 d .
C33 C 1.2056(2) 0.5731(2) 0.91156(13) 0.0433(6) Uani 1 1 d .
F33 F 1.25676(15) 0.62602(14) 0.95568(8) 0.0616(5) Uani 1 1 d .
C34 C 1.2697(2) 0.5411(2) 0.86259(14) 0.0435(6) Uani 1 1 d .
F34 F 1.38463(14) 0.56224(14) 0.85877(9) 0.0621(5) Uani 1 1 d .
C35 C 1.2176(2) 0.4856(2) 0.81907(13) 0.0423(6) Uani 1 1 d .
F35 F 1.28021(14) 0.45205(15) 0.77156(8) 0.0624(5) Uani 1 1 d .
C36 C 1.1005(2) 0.46235(18) 0.82435(12) 0.0370(6) Uani 1 1 d .
F36 F 1.05775(13) 0.40512(13) 0.77971(8) 0.0514(4) Uani 1 1 d .
C41 C 0.8173(2) 0.56688(17) 0.89839(11) 0.0327(5) Uani 1 1 d .
C42 C 0.7636(2) 0.58978(18) 0.95345(11) 0.0365(6) Uani 1 1 d .
F42 F 0.77666(16) 0.53197(11) 1.00287(7) 0.0505(4) Uani 1 1 d .
C43 C 0.6944(3) 0.6705(2) 0.96285(12) 0.0446(6) Uani 1 1 d .
F43 F 0.64321(19) 0.68536(13) 1.01681(8) 0.0664(5) Uani 1 1 d .
C44 C 0.6778(3) 0.7347(2) 0.91585(14) 0.0489(7) Uani 1 1 d .
F44 F 0.6130(2) 0.81389(14) 0.92395(9) 0.0761(6) Uani 1 1 d .
C45 C 0.7315(3) 0.71761(19) 0.86037(13) 0.0464(7) Uani 1 1 d .
F45 F 0.7180(2) 0.78059(13) 0.81470(8) 0.0716(6) Uani 1 1 d .
C46 C 0.7996(2) 0.63583(18) 0.85335(11) 0.0369(6) Uani 1 1 d .
F46 F 0.84979(15) 0.62560(12) 0.79794(7) 0.0511(4) Uani 1 1 d .

loop_
_atom_site_aniso_label
_atom_site_aniso_U_11
_atom_site_aniso_U_22
_atom_site_aniso_U_33
_atom_site_aniso_U_23
_atom_site_aniso_U_13
_atom_site_aniso_U_12
P1 0.0280(3) 0.0357(3) 0.0281(3) -0.0001(3) 0.0023(2) -0.0022(2)
B1 0.0306(13) 0.0370(13) 0.0284(14) -0.0019(11) -0.0012(11) -0.0003(12)
O1 0.0255(8) 0.0418(9) 0.0299(8) -0.0028(7) 0.0007(7) -0.0031(7)
C1 0.0364(13) 0.0411(13) 0.0295(12) 0.0009(10) -0.0027(11) -0.0032(11)
C2 0.0322(12) 0.0393(13) 0.0332(13) -0.0024(11) -0.0042(11) -0.0003(11)
C3 0.0283(11) 0.0345(12) 0.0318(12) 0.0006(10) -0.0004(10) -0.0027(10)
C4 0.0310(12) 0.0339(11) 0.0318(12) -0.0010(10) -0.0004(11) -0.0004(10)
C5 0.0294(12) 0.0577(16) 0.0354(13) 0.0027(12) 0.0002(11) 0.0014(12)
C6 0.0422(15) 0.076(2) 0.0295(13) 0.0055(13) 0.0041(11) 0.0011(14)
C7 0.0477(16) 0.0617(17) 0.0356(14) 0.0035(14) -0.0107(13) -0.0027(13)
C8 0.0320(13) 0.0527(16) 0.0402(14) 0.0054(13) -0.0093(11) -0.0006(12)
C9 0.0292(11) 0.0405(13) 0.0385(13) 0.0006(11) 0.0018(11) -0.0006(10)
C11 0.0274(11) 0.0417(13) 0.0339(12) 0.0048(12) 0.0008(11) -0.0019(10)
C12 0.0332(12) 0.0401(14) 0.0389(13) 0.0061(12) 0.0003(11) -0.0024(11)
C13 0.0376(14) 0.0453(14) 0.0523(16) 0.0010(14) -0.0073(13) -0.0044(13)
C14 0.0322(13) 0.0535(16) 0.0568(17) 0.0098(14) -0.0011(13) -0.0027(12)
C15 0.0342(13) 0.0604(16) 0.0465(15) 0.0078(14) 0.0073(12) 0.0063(13)
C16 0.0338(13) 0.0498(16) 0.0365(13) 0.0032(12) 0.0079(11) 0.0024(11)
C17 0.0408(14) 0.0497(16) 0.0434(15) -0.0100(13) -0.0014(12) -0.0031(12)
C18 0.0343(15) 0.092(2) 0.097(3) 0.002(2) 0.0046(17) -0.0088(17)
C19 0.0395(15) 0.084(2) 0.0541(18) -0.0230(17) 0.0085(14) 0.0092(16)
C21 0.0284(11) 0.0349(12) 0.0363(12) -0.0034(11) -0.0009(10) -0.0006(9)
C22 0.0287(11) 0.0371(12) 0.0405(14) -0.0063(11) 0.0000(11) -0.0046(10)
C23 0.0293(12) 0.0445(15) 0.0498(15) -0.0050(13) 0.0026(12) -0.0011(11)
C24 0.0361(13) 0.0419(13) 0.0540(16) 0.0000(14) -0.0057(14) 0.0024(11)
C25 0.0425(15) 0.0419(14) 0.0442(15) 0.0080(12) -0.0051(13) -0.0036(12)
C26 0.0329(12) 0.0406(13) 0.0353(13) -0.0004(11) -0.0035(11) -0.0050(11)
C27 0.0387(13) 0.0440(14) 0.0484(16) -0.0041(13) 0.0109(13) -0.0008(12)
C28 0.0570(19) 0.0592(19) 0.082(3) 0.0150(19) 0.0039(19) 0.0126(16)
C29 0.0440(15) 0.0457(14) 0.0440(15) 0.0056(13) 0.0061(13) -0.0066(13)
C31 0.0318(12) 0.0351(12) 0.0341(12) 0.0054(11) -0.0016(11) -0.0010(10)
C32 0.0355(13) 0.0438(14) 0.0345(13) 0.0006(12) 0.0000(12) -0.0005(11)
F32 0.0431(9) 0.0699(11) 0.0435(9) -0.0167(8) -0.0018(7) -0.0056(8)
C33 0.0387(14) 0.0491(15) 0.0421(14) 0.0023(12) -0.0114(12) -0.0080(12)
F33 0.0490(9) 0.0760(12) 0.0598(11) -0.0125(9) -0.0123(9) -0.0185(9)
C34 0.0302(12) 0.0498(14) 0.0503(16) 0.0123(14) -0.0007(13) -0.0068(11)
F34 0.0304(7) 0.0856(12) 0.0704(11) 0.0080(10) -0.0032(8) -0.0163(8)
C35 0.0342(14) 0.0513(15) 0.0414(14) 0.0021(13) 0.0044(12) 0.0002(12)
F35 0.0367(9) 0.0905(13) 0.0600(11) -0.0139(10) 0.0156(8) -0.0041(9)
C36 0.0333(12) 0.0384(13) 0.0391(13) -0.0010(12) -0.0022(12) -0.0010(11)
F36 0.0386(8) 0.0659(10) 0.0496(9) -0.0203(8) 0.0083(7) -0.0091(8)
C41 0.0305(12) 0.0339(12) 0.0339(12) -0.0018(10) -0.0030(11) -0.0045(10)
C42 0.0422(13) 0.0369(13) 0.0305(12) -0.0007(11) -0.0030(11) -0.0019(11)
F42 0.0772(12) 0.0455(8) 0.0289(7) 0.0006(7) 0.0044(8) 0.0057(8)
C43 0.0483(15) 0.0477(15) 0.0378(14) -0.0117(12) 0.0032(13) 0.0035(13)
F43 0.0870(14) 0.0637(11) 0.0484(10) -0.0076(8) 0.0224(9) 0.0157(10)
C44 0.0529(17) 0.0418(14) 0.0520(16) -0.0063(13) -0.0036(15) 0.0140(13)
F44 0.0964(15) 0.0643(11) 0.0675(12) -0.0087(10) -0.0024(12) 0.0419(12)
C45 0.0587(17) 0.0401(14) 0.0405(14) 0.0004(12) -0.0077(14) 0.0053(13)
F45 0.1111(17) 0.0539(10) 0.0498(10) 0.0134(8) -0.0048(11) 0.0240(11)
C46 0.0398(13) 0.0388(13) 0.0321(13) -0.0020(11) 0.0017(11) -0.0056(11)
F46 0.0659(11) 0.0512(9) 0.0360(8) 0.0088(7) 0.0137(8) 0.0046(8)

loop_
_atom_type_symbol
_atom_type_description
_atom_type_scat_dispersion_real
_atom_type_scat_dispersion_imag
_atom_type_scat_source
C C 0.0181 0.0091 'International Tables Vol C Tables 4.2.6.8 and 6.1.1.4'
H H 0.0000 0.0000 'International Tables Vol C Tables 4.2.6.8 and 6.1.1.4'
B B 0.0090 0.0039 'International Tables Vol C Tables 4.2.6.8 and 6.1.1.4'
O O 0.0492 0.0322 'International Tables Vol C Tables 4.2.6.8 and 6.1.1.4'
F F 0.0727 0.0534 'International Tables Vol C Tables 4.2.6.8 and 6.1.1.4'
P P 0.2955 0.4335 'International Tables Vol C Tables 4.2.6.8 and 6.1.1.4'

loop_
_geom_angle_atom_site_label_1
_geom_angle_atom_site_label_2
_geom_angle_atom_site_label_3
_geom_angle
C11 P1 C21 108.12(11)
C11 P1 C1 116.34(12)
C21 P1 C1 101.76(12)
C11 P1 C3 107.21(11)
C21 P1 C3 126.23(11)
C1 P1 C3 97.28(11)
O1 B1 C2 108.3(2)
O1 B1 C31 108.3(2)
C2 B1 C31 109.3(2)
O1 B1 C41 106.2(2)
C2 B1 C41 115.8(2)
C31 B1 C41 108.7(2)
C3 O1 B1 117.31(19)
C2 C1 P1 110.70(17)
C1 C2 B1 113.6(2)
O1 C3 C4 112.0(2)
O1 C3 P1 111.25(17)
C4 C3 P1 118.79(17)
C5 C4 C9 118.6(2)
C5 C4 C3 120.2(2)
C9 C4 C3 120.9(2)
C6 C5 C4 120.5(2)
C5 C6 C7 120.7(3)
C8 C7 C6 119.0(3)
C9 C8 C7 120.6(2)
C8 C9 C4 120.4(2)
C12 C11 C16 119.9(2)
C12 C11 P1 115.97(18)
C16 C11 P1 124.0(2)
C13 C12 C11 118.8(2)
C13 C12 C17 116.3(2)
C11 C12 C17 124.8(2)
C14 C13 C12 122.3(3)
C13 C14 C15 117.6(2)
C13 C14 C18 120.8(3)
C15 C14 C18 121.5(3)
C14 C15 C16 123.2(3)
C15 C16 C11 117.8(3)
C15 C16 C19 116.1(3)
C11 C16 C19 126.0(2)
C22 C21 C26 119.7(2)
C22 C21 P1 124.20(19)
C26 C21 P1 115.84(18)
C23 C22 C21 118.8(2)
C23 C22 C27 118.3(2)
C21 C22 C27 122.9(2)
C24 C23 C22 122.9(3)
C23 C24 C25 117.4(2)
C23 C24 C28 121.3(3)
C25 C24 C28 121.2(3)
C24 C25 C26 122.6(3)
C25 C26 C21 118.4(2)
C25 C26 C29 115.6(2)
C21 C26 C29 125.9(2)
C36 C31 C32 113.4(2)
C36 C31 B1 126.0(2)
C32 C31 B1 120.6(2)
F32 C32 C33 116.2(2)
F32 C32 C31 119.4(2)
C33 C32 C31 124.3(3)
F33 C33 C34 120.2(2)
F33 C33 C32 120.8(3)
C34 C33 C32 119.0(3)
F34 C34 C35 120.4(3)
F34 C34 C33 120.0(3)
C35 C34 C33 119.6(2)
F35 C35 C34 120.1(2)
F35 C35 C36 120.1(3)
C34 C35 C36 119.8(3)
F36 C36 C35 115.3(2)
F36 C36 C31 120.9(2)
C35 C36 C31 123.8(3)
C46 C41 C42 113.2(2)
C46 C41 B1 119.6(2)
C42 C41 B1 127.1(2)
F42 C42 C43 114.9(2)
F42 C42 C41 120.6(2)
C43 C42 C41 124.5(2)
F43 C43 C44 120.1(2)
F43 C43 C42 120.5(3)
C44 C43 C42 119.4(2)
F44 C44 C43 120.6(3)
F44 C44 C45 120.4(3)
C43 C44 C45 119.0(2)
F45 C45 C44 119.6(2)
F45 C45 C46 121.1(3)
C44 C45 C46 119.3(3)
F46 C46 C45 115.2(2)
F46 C46 C41 120.3(2)
C45 C46 C41 124.5(2)

loop_
_geom_bond_atom_site_label_1
_geom_bond_atom_site_label_2
_geom_bond_distance
P1 C11 1.826(2)
P1 C21 1.832(2)
P1 C1 1.833(3)
P1 C3 1.919(2)
B1 O1 1.497(3)
B1 C2 1.624(4)
B1 C31 1.659(4)
B1 C41 1.667(4)
O1 C3 1.375(3)
C1 C2 1.543(3)
C3 C4 1.507(3)
C4 C5 1.391(3)
C4 C9 1.399(3)
C5 C6 1.376(4)
C6 C7 1.389(4)
C7 C8 1.385(4)
C8 C9 1.378(4)
C11 C12 1.403(4)
C11 C16 1.410(4)
C12 C13 1.397(4)
C12 C17 1.510(4)
C13 C14 1.373(4)
C14 C15 1.384(4)
C14 C18 1.509(4)
C15 C16 1.391(4)
C16 C19 1.513(4)
C21 C22 1.407(3)
C21 C26 1.418(4)
C22 C23 1.384(4)
C22 C27 1.501(4)
C23 C24 1.384(4)
C24 C25 1.390(4)
C24 C28 1.503(4)
C25 C26 1.392(4)
C26 C29 1.513(4)
C31 C36 1.388(4)
C31 C32 1.391(4)
C32 F32 1.356(3)
C32 C33 1.383(4)
C33 F33 1.345(3)
C33 C34 1.371(4)
C34 F34 1.352(3)
C34 C35 1.360(4)
C35 F35 1.345(3)
C35 C36 1.385(4)
C36 F36 1.349(3)
C41 C46 1.386(4)
C41 C42 1.388(4)
C42 F42 1.352(3)
C42 C43 1.385(4)
C43 F43 1.333(3)
C43 C44 1.371(4)
C44 F44 1.335(3)
C44 C45 1.381(4)
C45 F45 1.334(3)
C45 C46 1.382(4)
C46 F46 1.348(3)

loop_
_geom_torsion_atom_site_label_1
_geom_torsion_atom_site_label_2
_geom_torsion_atom_site_label_3
_geom_torsion_atom_site_label_4
_geom_torsion
C2 B1 O1 C3 64.4(3)
C31 B1 O1 C3 -177.18(19)
C41 B1 O1 C3 -60.6(2)
C11 P1 C1 C2 -165.44(17)
C21 P1 C1 C2 77.32(19)
C3 P1 C1 C2 -52.11(19)
P1 C1 C2 B1 60.3(2)
O1 B1 C2 C1 -58.9(3)
C31 B1 C2 C1 -176.7(2)
C41 B1 C2 C1 60.2(3)
B1 O1 C3 C4 157.6(2)
B1 O1 C3 P1 -66.8(2)
C11 P1 C3 O1 175.55(17)
C21 P1 C3 O1 -55.4(2)
C1 P1 C3 O1 55.03(18)
C11 P1 C3 C4 -52.2(2)
C21 P1 C3 C4 76.9(2)
C1 P1 C3 C4 -172.7(2)
O1 C3 C4 C5 15.5(3)
P1 C3 C4 C5 -116.5(2)
O1 C3 C4 C9 -159.0(2)
P1 C3 C4 C9 69.0(3)
C9 C4 C5 C6 -3.3(4)
C3 C4 C5 C6 -177.9(3)
C4 C5 C6 C7 0.9(5)
C5 C6 C7 C8 1.4(5)
C6 C7 C8 C9 -1.2(4)
C7 C8 C9 C4 -1.2(4)
C5 C4 C9 C8 3.4(4)
C3 C4 C9 C8 178.0(2)
C21 P1 C11 C12 -46.9(2)
C1 P1 C11 C12 -160.52(18)
C3 P1 C11 C12 91.9(2)
C21 P1 C11 C16 130.3(2)
C1 P1 C11 C16 16.6(3)
C3 P1 C11 C16 -90.9(2)
C16 C11 C12 C13 -5.4(4)
P1 C11 C12 C13 171.9(2)
C16 C11 C12 C17 173.1(2)
P1 C11 C12 C17 -9.6(3)
C11 C12 C13 C14 1.7(4)
C17 C12 C13 C14 -176.9(3)
C12 C13 C14 C15 2.9(4)
C12 C13 C14 C18 -178.8(3)
C13 C14 C15 C16 -4.1(4)
C18 C14 C15 C16 177.7(3)
C14 C15 C16 C11 0.5(4)
C14 C15 C16 C19 -180.0(3)
C12 C11 C16 C15 4.3(4)
P1 C11 C16 C15 -172.8(2)
C12 C11 C16 C19 -175.2(3)
P1 C11 C16 C19 7.8(4)
C11 P1 C21 C22 130.6(2)
C1 P1 C21 C22 -106.4(2)
C3 P1 C21 C22 1.8(3)
C11 P1 C21 C26 -55.0(2)
C1 P1 C21 C26 68.1(2)
C3 P1 C21 C26 176.29(17)
C26 C21 C22 C23 -3.9(4)
P1 C21 C22 C23 170.34(19)
C26 C21 C22 C27 173.5(2)
P1 C21 C22 C27 -12.2(3)
C21 C22 C23 C24 1.5(4)
C27 C22 C23 C24 -176.1(3)
C22 C23 C24 C25 1.8(4)
C22 C23 C24 C28 -178.6(3)
C23 C24 C25 C26 -2.8(4)
C28 C24 C25 C26 177.6(3)
C24 C25 C26 C21 0.4(4)
C24 C25 C26 C29 177.8(2)
C22 C21 C26 C25 3.0(4)
P1 C21 C26 C25 -171.72(19)
C22 C21 C26 C29 -174.1(2)
P1 C21 C26 C29 11.2(3)
O1 B1 C31 C36 -18.2(3)
C2 B1 C31 C36 99.6(3)
C41 B1 C31 C36 -133.2(2)
O1 B1 C31 C32 164.1(2)
C2 B1 C31 C32 -78.1(3)
C41 B1 C31 C32 49.1(3)
C36 C31 C32 F32 -178.1(2)
B1 C31 C32 F32 -0.1(4)
C36 C31 C32 C33 0.5(4)
B1 C31 C32 C33 178.5(2)
F32 C32 C33 F33 -0.1(4)
C31 C32 C33 F33 -178.8(2)
F32 C32 C33 C34 178.9(2)
C31 C32 C33 C34 0.3(4)
F33 C33 C34 F34 0.4(4)
C32 C33 C34 F34 -178.7(2)
F33 C33 C34 C35 178.3(3)
C32 C33 C34 C35 -0.7(4)
F34 C34 C35 F35 -0.6(4)
C33 C34 C35 F35 -178.6(3)
F34 C34 C35 C36 178.3(3)
C33 C34 C35 C36 0.4(4)
F35 C35 C36 F36 0.5(4)
C34 C35 C36 F36 -178.5(2)
F35 C35 C36 C31 179.4(2)
C34 C35 C36 C31 0.4(4)
C32 C31 C36 F36 178.0(2)
B1 C31 C36 F36 0.1(4)
C32 C31 C36 C35 -0.8(4)
B1 C31 C36 C35 -178.7(2)
O1 B1 C41 C46 -44.9(3)
C2 B1 C41 C46 -165.2(2)
C31 B1 C41 C46 71.4(3)
O1 B1 C41 C42 131.0(2)
C2 B1 C41 C42 10.8(4)
C31 B1 C41 C42 -112.6(3)
C46 C41 C42 F42 -177.1(2)
B1 C41 C42 F42 6.7(4)
C46 C41 C42 C43 2.9(4)
B1 C41 C42 C43 -173.2(3)
F42 C42 C43 F43 -2.1(4)
C41 C42 C43 F43 177.9(3)
F42 C42 C43 C44 178.7(3)
C41 C42 C43 C44 -1.3(4)
F43 C43 C44 F44 1.8(5)
C42 C43 C44 F44 -179.0(3)
F43 C43 C44 C45 -179.8(3)
C42 C43 C44 C45 -0.6(4)
F44 C44 C45 F45 -0.2(5)
C43 C44 C45 F45 -178.6(3)
F44 C44 C45 C46 179.1(3)
C43 C44 C45 C46 0.7(4)
F45 C45 C46 F46 0.1(4)
C44 C45 C46 F46 -179.2(3)
F45 C45 C46 C41 -179.6(3)
C44 C45 C46 C41 1.1(4)
C42 C41 C46 F46 177.6(2)
B1 C41 C46 F46 -6.0(4)
C42 C41 C46 C45 -2.8(4)
B1 C41 C46 C45 173.7(2)
